data_4510374
loop_
_publ_author_name
'Shi, Shao-Ping'
'Zhu, Yan-Yu'
'Sun, Zhen-Gang'
'Zhou, Wei'
'Dai, Lu-Lu'
'Ma, Ming-Xue'
'Li, Wen-Zhu'
'Luo, Hui'
'Sun, Tong'

_publ_section_title
;
 Synthesis, Crystal Structures, and Surface Photovoltage and Molecular
 Recognition Properties of Three Novel Metal Carboxyphosphonates with a 3D
 Pillared-Layered Structure
;
_journal_issue 4
_journal_name_full 'Crystal Growth &amp; Design'
_journal_page_first 1580
_journal_paper_doi 10.1021/cg4015064
_journal_volume 14
_journal_year 2014
_chemical_formula_sum 'C9 H10 Mn N O5 P'
_chemical_formula_weight 298.09
_chemical_name_systematic
; 
 ? 
;
_space_group_IT_number 14
_symmetry_cell_setting monoclinic
_symmetry_space_group_name_Hall '-P 2ybc'
_symmetry_space_group_name_H-M 'P 1 21/c 1'
_atom_sites_solution_hydrogens geom
_atom_sites_solution_primary direct
_atom_sites_solution_secondary difmap
_audit_creation_method SHELXL-97
_cell_angle_alpha 90.00
_cell_angle_beta 101.4600(10)
_cell_angle_gamma 90.00
_cell_formula_units_Z 4
_cell_length_a 11.8907(7)
_cell_length_b 10.7607(7)
_cell_length_c 8.4193(5)
_cell_measurement_reflns_used 2530
_cell_measurement_temperature 298(2)
_cell_measurement_theta_max 28.30
_cell_measurement_theta_min 2.58
_cell_volume 1055.79(11)
_computing_cell_refinement 'Bruker SMART'
_computing_data_collection 'Bruker SMART'
_computing_data_reduction 'Bruker SHELXTL'
_computing_molecular_graphics 'Bruker SHELXTL'
_computing_publication_material 'Bruker SHELXTL'
_computing_structure_refinement 'SHELXL-97 (Sheldrick, 1997)'
_computing_structure_solution 'SHELXS-97 (Sheldrick, 1990)'
_diffrn_ambient_temperature 298(2)
_diffrn_measured_fraction_theta_full 1.000
_diffrn_measured_fraction_theta_max 1.000
_diffrn_measurement_device_type 'Smart Apex II CCD'
_diffrn_measurement_method 'omega scans'
_diffrn_radiation_monochromator graphite
_diffrn_radiation_source 'fine-focus sealed tube'
_diffrn_radiation_type MoK\a
_diffrn_radiation_wavelength 0.71073
_diffrn_reflns_av_R_equivalents 0.0220
_diffrn_reflns_av_sigmaI/netI 0.0271
_diffrn_reflns_limit_h_max 14
_diffrn_reflns_limit_h_min -14
_diffrn_reflns_limit_k_max 13
_diffrn_reflns_limit_k_min -13
_diffrn_reflns_limit_l_max 6
_diffrn_reflns_limit_l_min -10
_diffrn_reflns_number 5842
_diffrn_reflns_theta_full 26.50
_diffrn_reflns_theta_max 26.50
_diffrn_reflns_theta_min 1.75
_diffrn_standards_decay_% 0
_diffrn_standards_interval_count 0
_diffrn_standards_interval_time 0
_diffrn_standards_number 0
_exptl_absorpt_coefficient_mu 1.410
_exptl_absorpt_correction_T_max 0.9367
_exptl_absorpt_correction_T_min 0.6533
_exptl_absorpt_correction_type empirical
_exptl_absorpt_process_details sadabs
_exptl_crystal_colour colorless
_exptl_crystal_density_diffrn 1.875
_exptl_crystal_density_method 'not measured'
_exptl_crystal_description pink
_exptl_crystal_F_000 604
_exptl_crystal_size_max 0.33
_exptl_crystal_size_mid 0.06
_exptl_crystal_size_min 0.05
_refine_diff_density_max 0.307
_refine_diff_density_min -0.356
_refine_diff_density_rms 0.069
_refine_ls_extinction_method none
_refine_ls_goodness_of_fit_ref 1.013
_refine_ls_hydrogen_treatment constr
_refine_ls_matrix_type full
_refine_ls_number_parameters 154
_refine_ls_number_reflns 2188
_refine_ls_number_restraints 0
_refine_ls_restrained_S_all 1.013
_refine_ls_R_factor_all 0.0368
_refine_ls_R_factor_gt 0.0283
_refine_ls_shift/su_max 0.001
_refine_ls_shift/su_mean 0.000
_refine_ls_structure_factor_coef Fsqd
_refine_ls_weighting_details 'calc w=1/[\s^2^(Fo^2^)+(0.0424P)^2^+0.5667P] where P=(Fo^2^+2Fc^2^)/3'
_refine_ls_weighting_scheme calc
_refine_ls_wR_factor_gt 0.0726
_refine_ls_wR_factor_ref 0.0779
_reflns_number_gt 1861
_reflns_number_total 2188
_reflns_threshold_expression >2sigma(I)
_cod_data_source_file cg4015064_si_002.cif
_cod_data_source_block szg208
_cod_depositor_comments
;
The following automatic conversions were performed:

'_symmetry_cell_setting' value 'Monoclinic' changed to 'monoclinic'
according to
/usr/data/users/saulius/automatic-downloads/current/ACS/lib/dictionaries/cif_core.dic
dictionary named 'cif_core.dic' version 2.4.2 from 2011-04-26.

Automatic conversion script
Id: cif_fix_values 2281 2013-09-26 08:29:07Z andrius 
;
_cod_original_sg_symbol_H-M 'P2(1)/c  '
_cod_database_code 4510374

loop_
_symmetry_equiv_pos_as_xyz
'x, y, z'
'-x, y+1/2, -z+1/2'
'-x, -y, -z'
'x, -y-1/2, z-1/2'

loop_
_atom_site_label
_atom_site_type_symbol
_atom_site_fract_x
_atom_site_fract_y
_atom_site_fract_z
_atom_site_U_iso_or_equiv
_atom_site_adp_type
_atom_site_occupancy
_atom_site_symmetry_multiplicity
_atom_site_calc_flag
_atom_site_refinement_flags
Mn1 Mn 0.91559(3) 0.67273(3) 1.05927(4) 0.02507(12) Uani 1 1 d .
P1 P 0.03326(5) 0.59088(5) 0.76161(6) 0.01931(14) Uani 1 1 d .
N1 N 0.17299(16) 0.5481(2) 0.5480(3) 0.0338(5) Uani 1 1 d .
H1A H 0.1030 0.5505 0.4832 0.041 Uiso 1 1 calc R
H1B H 0.1880 0.4683 0.5763 0.041 Uiso 1 1 calc R
O1 O 0.01914(13) 0.45066(14) 0.75818(19) 0.0267(3) Uani 1 1 d .
O2 O 0.04520(14) 0.65173(15) 0.92558(19) 0.0303(4) Uani 1 1 d .
O3 O -0.05809(13) 0.64770(14) 0.63047(18) 0.0247(3) Uani 1 1 d .
O4 O 0.76169(15) 0.6105(2) 0.9232(2) 0.0457(5) Uani 1 1 d .
O5 O 0.76043(17) 0.7959(2) 0.8089(3) 0.0606(7) Uani 1 1 d .
C1 C 0.16846(19) 0.6199(2) 0.6969(3) 0.0305(5) Uani 1 1 d .
H1C H 0.1756 0.7079 0.6759 0.037 Uiso 1 1 calc R
H1D H 0.2321 0.5960 0.7825 0.037 Uiso 1 1 calc R
C2 C 0.25853(19) 0.5902(3) 0.4525(3) 0.0317(5) Uani 1 1 d .
H2B H 0.2305 0.6659 0.3956 0.038 Uiso 1 1 calc R
H2C H 0.2643 0.5276 0.3716 0.038 Uiso 1 1 calc R
C3 C 0.37724(18) 0.6144(2) 0.5516(3) 0.0241(5) Uani 1 1 d .
C4 C 0.4349(2) 0.7216(2) 0.5230(3) 0.0294(5) Uani 1 1 d .
H4A H 0.3993 0.7780 0.4454 0.035 Uiso 1 1 calc R
C5 C 0.54486(19) 0.7455(2) 0.6086(3) 0.0297(5) Uani 1 1 d .
H5A H 0.5830 0.8170 0.5865 0.036 Uiso 1 1 calc R
C6 C 0.59825(18) 0.6635(2) 0.7269(3) 0.0268(5) Uani 1 1 d .
C7 C 0.5413(2) 0.5557(2) 0.7540(3) 0.0299(5) Uani 1 1 d .
H7A H 0.5768 0.4992 0.8317 0.036 Uiso 1 1 calc R
C8 C 0.43151(19) 0.5308(2) 0.6664(3) 0.0293(5) Uani 1 1 d .
H8A H 0.3945 0.4577 0.6851 0.035 Uiso 1 1 calc R
C9 C 0.7156(2) 0.6939(3) 0.8255(3) 0.0365(6) Uani 1 1 d .

loop_
_atom_site_aniso_label
_atom_site_aniso_U_11
_atom_site_aniso_U_22
_atom_site_aniso_U_33
_atom_site_aniso_U_23
_atom_site_aniso_U_13
_atom_site_aniso_U_12
Mn1 0.0257(2) 0.01791(18) 0.0271(2) -0.00104(13) -0.00549(14) -0.00028(13)
P1 0.0181(3) 0.0195(3) 0.0190(3) -0.0006(2) 0.0003(2) 0.0003(2)
N1 0.0225(10) 0.0412(12) 0.0396(12) -0.0179(10) 0.0110(9) -0.0127(9)
O1 0.0292(8) 0.0200(8) 0.0288(8) 0.0019(6) 0.0007(7) 0.0029(6)
O2 0.0299(9) 0.0361(9) 0.0234(8) -0.0091(7) 0.0015(7) -0.0006(7)
O3 0.0261(8) 0.0204(8) 0.0243(8) 0.0039(6) -0.0029(7) -0.0006(6)
O4 0.0246(9) 0.0680(14) 0.0387(10) -0.0059(10) -0.0078(8) 0.0041(9)
O5 0.0307(10) 0.0451(12) 0.0961(19) -0.0239(12) -0.0112(11) -0.0098(9)
C1 0.0213(11) 0.0378(13) 0.0316(13) -0.0131(11) 0.0036(10) -0.0072(10)
C2 0.0197(11) 0.0459(14) 0.0283(12) -0.0025(11) 0.0020(10) -0.0058(10)
C3 0.0166(10) 0.0305(12) 0.0246(11) -0.0041(9) 0.0029(9) -0.0018(9)
C4 0.0262(12) 0.0308(13) 0.0292(12) 0.0029(10) 0.0008(10) -0.0023(10)
C5 0.0246(11) 0.0292(12) 0.0347(13) -0.0041(10) 0.0047(10) -0.0061(10)
C6 0.0171(10) 0.0329(12) 0.0290(12) -0.0104(10) 0.0012(9) 0.0009(9)
C7 0.0247(11) 0.0314(12) 0.0309(12) 0.0020(10) -0.0013(10) 0.0071(10)
C8 0.0235(11) 0.0281(12) 0.0357(13) 0.0006(10) 0.0043(10) -0.0050(9)
C9 0.0192(11) 0.0481(16) 0.0393(14) -0.0212(12) -0.0013(11) 0.0053(11)

loop_
_atom_type_symbol
_atom_type_description
_atom_type_scat_dispersion_real
_atom_type_scat_dispersion_imag
_atom_type_scat_source
C C 0.0033 0.0016 'International Tables Vol C Tables 4.2.6.8 and 6.1.1.4'
H H 0.0000 0.0000 'International Tables Vol C Tables 4.2.6.8 and 6.1.1.4'
N N 0.0061 0.0033 'International Tables Vol C Tables 4.2.6.8 and 6.1.1.4'
O O 0.0106 0.0060 'International Tables Vol C Tables 4.2.6.8 and 6.1.1.4'
P P 0.1023 0.0942 'International Tables Vol C Tables 4.2.6.8 and 6.1.1.4'
Mn Mn 0.3368 0.7283 'International Tables Vol C Tables 4.2.6.8 and 6.1.1.4'

loop_
_geom_angle_atom_site_label_1
_geom_angle_atom_site_label_2
_geom_angle_atom_site_label_3
_geom_angle
_geom_angle_site_symmetry_1
_geom_angle_site_symmetry_3
O3 Mn1 O1 112.32(6) 4_676 3_667
O3 Mn1 O4 122.66(7) 4_676 .
O1 Mn1 O4 111.40(8) 3_667 .
O3 Mn1 O2 100.07(7) 4_676 1_655
O1 Mn1 O2 97.06(6) 3_667 1_655
O4 Mn1 O2 109.40(7) . 1_655
O2 P1 O3 114.52(9) . .
O2 P1 O1 116.02(10) . .
O3 P1 O1 109.07(9) . .
O2 P1 C1 105.70(10) . .
O3 P1 C1 105.06(11) . .
O1 P1 C1 105.40(10) . .
C1 N1 C2 116.23(18) . .
C1 N1 H1A 108.2 . .
C2 N1 H1A 108.2 . .
C1 N1 H1B 108.2 . .
C2 N1 H1B 108.2 . .
H1A N1 H1B 107.4 . .
P1 O1 Mn1 127.02(9) . 3_667
P1 O2 Mn1 126.39(10) . 1_455
P1 O3 Mn1 130.22(9) . 4_475
C9 O4 Mn1 110.61(17) . .
N1 C1 P1 110.20(15) . .
N1 C1 H1C 109.6 . .
P1 C1 H1C 109.6 . .
N1 C1 H1D 109.6 . .
P1 C1 H1D 109.6 . .
H1C C1 H1D 108.1 . .
N1 C2 C3 114.70(19) . .
N1 C2 H2B 108.6 . .
C3 C2 H2B 108.6 . .
N1 C2 H2C 108.6 . .
C3 C2 H2C 108.6 . .
H2B C2 H2C 107.6 . .
C8 C3 C4 119.0(2) . .
C8 C3 C2 121.9(2) . .
C4 C3 C2 119.1(2) . .
C5 C4 C3 120.8(2) . .
C5 C4 H4A 119.6 . .
C3 C4 H4A 119.6 . .
C4 C5 C6 120.3(2) . .
C4 C5 H5A 119.8 . .
C6 C5 H5A 119.8 . .
C7 C6 C5 118.8(2) . .
C7 C6 C9 121.3(2) . .
C5 C6 C9 119.9(2) . .
C6 C7 C8 120.8(2) . .
C6 C7 H7A 119.6 . .
C8 C7 H7A 119.6 . .
C3 C8 C7 120.2(2) . .
C3 C8 H8A 119.9 . .
C7 C8 H8A 119.9 . .
O5 C9 O4 124.0(2) . .
O5 C9 C6 120.0(2) . .
O4 C9 C6 115.9(2) . .

loop_
_geom_bond_atom_site_label_1
_geom_bond_atom_site_label_2
_geom_bond_distance
_geom_bond_site_symmetry_2
Mn1 O3 2.0289(15) 4_676
Mn1 O1 2.0624(15) 3_667
Mn1 O4 2.0678(18) .
Mn1 O2 2.0935(17) 1_655
P1 O2 1.5090(16) .
P1 O3 1.5152(15) .
P1 O1 1.5178(16) .
P1 C1 1.824(2) .
N1 C1 1.483(3) .
N1 C2 1.487(3) .
N1 H1A 0.9000 .
N1 H1B 0.9000 .
O1 Mn1 2.0624(15) 3_667
O2 Mn1 2.0935(17) 1_455
O3 Mn1 2.0289(15) 4_475
O4 C9 1.266(3) .
O5 C9 1.240(3) .
C1 H1C 0.9700 .
C1 H1D 0.9700 .
C2 C3 1.513(3) .
C2 H2B 0.9700 .
C2 H2C 0.9700 .
C3 C8 1.383(3) .
C3 C4 1.387(3) .
C4 C5 1.386(3) .
C4 H4A 0.9300 .
C5 C6 1.387(3) .
C5 H5A 0.9300 .
C6 C7 1.385(3) .
C6 C9 1.510(3) .
C7 C8 1.391(3) .
C7 H7A 0.9300 .
C8 H8A 0.9300 .

loop_
_geom_hbond_atom_site_label_D
_geom_hbond_atom_site_label_H
_geom_hbond_atom_site_label_A
_geom_hbond_distance_DH
_geom_hbond_distance_HA
_geom_hbond_distance_DA
_geom_hbond_angle_DHA
_geom_hbond_site_symmetry_A
N1 H1A O1 0.90 2.25 3.086(3) 154.1 3_566
N1 H1B O5 0.90 2.13 3.011(3) 167.9 2_646
